data_4122441
loop_
_publ_author_name
'Kapelewski, Matthew T.'
'Geier, Stephen J.'
'Hudson, Matthew R.'
'St\"uck, David'
'Mason, Jarad A.'
'Nelson, Jocienne N.'
'Xiao, Dianne J.'
'Hulvey, Zeric'
'Gilmour, Elizabeth'
'FitzGerald, Stephen A.'
'Head-Gordon, Martin'
'Brown, Craig M.'
'Long, Jeffrey R.'

_publ_section_title
;
 M2(m-dobdc) (M = Mg, Mn, Fe, Co, Ni) Metal-Organic Frameworks Exhibiting
 Increased Charge Density and Enhanced H2 Binding at the Open Metal Sites.
;
_journal_issue 34
_journal_name_full 'Journal of the American Chemical Society'
_journal_page_first 12119
_journal_paper_doi 10.1021/ja506230r
_journal_volume 136
_journal_year 2014
_chemical_formula_sum 'C4 H Co D1.69 O3'
_chemical_formula_weight 159.39
_chemical_name_systematic ' ?'
_space_group_IT_number 160
_symmetry_cell_setting trigonal
_symmetry_space_group_name_Hall 'R 3 -2"'
_symmetry_space_group_name_H-M 'R 3 m :H'
_audit_creation_date 2013-05-16T13:05
_audit_creation_method 'from EXP file using GSAS2CIF'
_audit_update_record ' 2013-05-16T13:05  Initial CIF as created by GSAS2CIF'
_cell_angle_alpha 90.0
_cell_angle_beta 90.0
_cell_angle_gamma 120.0
_cell_formula_units_Z 18
_cell_length_a 25.8419(17)
_cell_length_b 25.8419
_cell_length_c 6.7810(7)
_cell_volume 3921.7(5)
_computing_structure_refinement GSAS
_diffrn_radiation_probe neutron
_diffrn_radiation_wavelength 2.078
_exptl_absorpt_correction_T_max 1.00000
_exptl_absorpt_correction_T_min 1.00000
_exptl_absorpt_process_details
;   GSAS Absorption/surface roughness correction: function number 0
 No correction is applied.
;
_pd_block_id 2013-05-16T13:05|CO_PRIME_0P75_D2_R||BT1
_pd_calc_method 'Rietveld Refinement'
_pd_instr_location ' ?'
_pd_meas_2theta_range_inc 0.05
_pd_meas_2theta_range_max 166.25
_pd_meas_2theta_range_min 1.5
_pd_meas_number_of_points 3296
_pd_phase_name Co_dobdc_prime_0.75_D2
_pd_proc_2theta_range_inc 0.05
_pd_proc_2theta_range_max 166.3563
_pd_proc_2theta_range_min 1.6063
_pd_proc_info_datetime 2013-05-16T13:05:43
_pd_proc_info_excluded_regions ' ?'
_pd_proc_ls_background_function
;   GSAS Background function number 1 with 12 terms.
 Shifted Chebyshev function of 1st kind
      1:    334.730     2:   -133.854     3:    149.471     4:    27.4121    
      5:    48.5949     6:   -11.1564     7:    33.4228     8:    5.57354    
      9:    9.46352    10:   0.221949    11:    4.56803    12:   -2.14418    
;
_pd_proc_ls_peak_cutoff 0.00050
_pd_proc_ls_profile_function
;
 CW Profile function number 3 with  19 terms
 Pseudovoigt profile coefficients as parameterized in
 P. Thompson, D.E. Cox & J.B. Hastings (1987). J. Appl. Cryst.,20,79-83.
 Asymmetry correction of L.W. Finger, D.E. Cox & A. P. Jephcoat (1994).
 J. Appl. Cryst.,27,892-900.
 Peak tails are ignored  where the intensity is below 0.0005 times the peak
   Aniso. broadening axis   0.0   0.0   1.0
;
_pd_proc_ls_prof_R_factor 0.0391
_pd_proc_ls_prof_wR_expected 0.0552
_pd_proc_ls_prof_wR_factor 0.0498
_pd_proc_number_of_points 3296
_pd_spec_mounting ' ?'
_refine_ls_goodness_of_fit_all 0.91
_refine_ls_matrix_type full
_refine_ls_number_parameters 48
_refine_ls_number_restraints 16
_refine_ls_R_Fsqd_factor 0.05711
_refine_ls_shift/su_max 4.35
_refine_ls_shift/su_mean 1.26
_reflns_d_resolution_high 1.059
_reflns_d_resolution_low 12.921
_reflns_limit_h_max 21
_reflns_limit_h_min 0
_reflns_limit_k_max 12
_reflns_limit_k_min 0
_reflns_limit_l_max 6
_reflns_limit_l_min -6
_reflns_number_total 430
_cod_data_source_file CO_PRIME_0P75_D2_R.cif
_cod_data_source_block CO_PRIME_0P75_D2_R_publ
_cod_depositor_comments
;
The following automatic conversions were performed:

'_geom_bond_publ_flag' value 'N' changed to 'n' according to
/usr/data/users/saulius/crontab/automatic-downloads/rss-feeds/ACS/lib/dictionaries/cif_core.dic
dictionary named 'cif_core.dic' version 2.4.2 from 2011-04-26 (51
time).

'_geom_angle_publ_flag' value 'N' changed to 'n' according to
/usr/data/users/saulius/crontab/automatic-downloads/rss-feeds/ACS/lib/dictionaries/cif_core.dic
dictionary named 'cif_core.dic' version 2.4.2 from 2011-04-26 (26
times).

Automatic conversion script
Id: cif_fix_values 2281 2013-09-26 08:29:07Z andrius 

 Adding full bibliography for 4122440--4122455.cif.
;
_cod_original_sg_symbol_H-M 'R 3 m'
_cod_original_formula_sum 'C4 H D1.69 Co O3'
_cod_database_code 4122441
_gsas_exptl_extinct_corr_t_min 1.00000
_gsas_exptl_extinct_corr_t_max 1.00000

loop_
_symmetry_equiv_pos_site_id
_symmetry_equiv_pos_as_xyz
1 +x,+y,+z
2 -y,x-y,+z
3 y-x,-x,+z
4 y-x,+y,+z
5 -y,-x,+z
6 +x,x-y,+z
101 +x+1/3,+y+2/3,+z+2/3
102 -y+1/3,x-y+2/3,+z+2/3
103 y-x+1/3,-x+2/3,+z+2/3
104 y-x+1/3,+y+2/3,+z+2/3
105 -y+1/3,-x+2/3,+z+2/3
106 +x+1/3,x-y+2/3,+z+2/3
201 +x+2/3,+y+1/3,+z+1/3
202 -y+2/3,x-y+1/3,+z+1/3
203 y-x+2/3,-x+1/3,+z+1/3
204 y-x+2/3,+y+1/3,+z+1/3
205 -y+2/3,-x+1/3,+z+1/3
206 +x+2/3,x-y+1/3,+z+1/3

loop_
_atom_site_type_symbol
_atom_site_label
_atom_site_fract_x
_atom_site_fract_y
_atom_site_fract_z
_atom_site_occupancy
_atom_site_thermal_displace_type
_atom_site_U_iso_or_equiv
_atom_site_symmetry_multiplicity
C C1 0.6573(8) 0.8763(8) 0.8380(29) 1.0 Uiso 0.018(5) 18
C C2 0.6645(10) 0.8323(5) 0.747(4) 1.0 Uiso 0.013(8) 9
C C6 0.6399(7) 0.8669(7) 0.0453(29) 1.0 Uiso 0.015(5) 18
C C11 0.6321(6) 0.9089(6) 0.1640(24) 1.0 Uiso 0.0044(34) 18
Co Co2 0.3295(20) 0.3761(16) 0.559(6) 1.0 Uiso 0.001(9) 18
H H7 0.6776(25) 0.8388(13) 0.587(10) 1.0 Uiso 0.062(19) 9
O O9 0.6700(8) 0.9255(7) 0.7476(29) 1.0 Uiso 0.010(5) 18
O O12 0.6497(9) 0.9617(9) 0.0897(26) 1.0 Uiso 0.021(7) 18
O O15 0.6084(8) 0.8903(7) 0.3303(30) 1.0 Uiso 0.011(4) 18
C C2m 0.6285(11) 0.8142(6) 0.125(4) 1.0 Uiso 0.026(8) 9
H H7m 0.6159(22) 0.8080(11) 0.285(8) 1.0 Uiso 0.037(13) 9
D D1 0.2042(6) 0.2155(6) 0.0181(21) 1.69(5) Uiso 0.090(6) 18

loop_
_atom_type_symbol
_atom_type_number_in_cell
_atom_type_scat_length_neutron
_atom_type_scat_source
C 72.0 0.6646 International_Tables_Vol_C
Co 18.0 0.2490 International_Tables_Vol_C
H 18.0 -0.3739 International_Tables_Vol_C
O 54.0 0.5803 International_Tables_Vol_C
D 30.466 0.6671 International_Tables_Vol_C

loop_
_geom_angle_atom_site_label_1
_geom_angle_atom_site_label_2
_geom_angle_atom_site_label_3
_geom_angle
_geom_angle_site_symmetry_1
_geom_angle_site_symmetry_3
_geom_angle_publ_flag
C2 C1 C6 116.7(19) 1_555 1_556 n
C2 C1 O9 121.5(22) 1_555 1_555 n
C6 C1 O9 121.6(18) 1_556 1_555 n
C1 C2 C1 125.3(29) 1_555 6_565 n
C1 C2 H7 117.4(14) 1_555 1_555 n
C1 C2 H7 117.4(14) 6_565 1_555 n
C1 C6 C11 124.1(14) 1_554 1_555 n
C1 C6 C2m 116.6(17) 1_554 1_555 n
C11 C6 C2m 119.3(18) 1_555 1_555 n
C6 C11 O12 117.6(17) 1_555 1_555 n
C6 C11 O15 115.9(15) 1_555 1_555 n
O12 C11 O15 126.5(19) 1_555 1_555 n
O9 Co2 O9 167.3(29) 3_565 102_654 n
O9 Co2 O12 84.3(19) 3_565 102_655 n
O9 Co2 O15 95.9(21) 3_565 3_565 n
O9 Co2 O12 83.4(21) 102_654 102_655 n
O9 Co2 O15 96.1(20) 102_654 3_565 n
O12 Co2 O15 174.5(19) 102_655 3_565 n
C1 O9 Co2 135.5(17) 1_555 2_665 n
C1 O9 Co2 119.8(20) 1_555 203_565 n
Co2 O9 Co2 94.4(17) 2_665 203_565 n
C11 O12 Co2 126.8(18) 1_555 203_564 n
C11 O15 Co2 119.2(16) 1_555 2_665 n
C6 C2m C6 127.3(25) 1_555 6_565 n
C6 C2m H7m 115.9(13) 1_555 1_555 n
C6 C2m H7m 115.8(13) 6_565 1_555 n

loop_
_geom_bond_atom_site_label_1
_geom_bond_atom_site_label_2
_geom_bond_distance
_geom_bond_site_symmetry_2
_geom_bond_publ_flag
C1 C2 1.386(20) 1_555 n
C1 C6 1.459(21) 1_556 n
C1 Co2 3.16(5) 2_665 n
C1 Co2 2.89(5) 203_565 n
C1 O9 1.297(21) 1_555 n
C2 C1 1.386(20) 1_555 n
C2 C1 1.386(20) 6_565 n
C2 H7 1.12(8) 1_555 n
C6 C1 1.459(21) 1_554 n
C6 C11 1.444(24) 1_555 n
C6 Co2 3.24(5) 203_564 n
C6 C2m 1.354(17) 1_555 n
C6 H7m 2.10(5) 1_555 n
C11 C6 1.444(24) 1_555 n
C11 Co2 2.96(5) 2_665 n
C11 Co2 3.17(4) 101_554 n
C11 Co2 2.95(5) 203_564 n
C11 O12 1.304(22) 1_555 n
C11 O15 1.258(19) 1_555 n
Co2 C1 3.16(5) 3_565 n
Co2 C1 2.89(5) 102_654 n
Co2 C6 3.24(5) 102_655 n
Co2 C11 2.96(5) 3_565 n
Co2 C11 2.95(5) 102_655 n
Co2 C11 3.17(4) 201_445 n
Co2 Co2 3.02(4) 103_554 n
Co2 Co2 3.02(4) 202_555 n
Co2 O9 2.11(4) 3_565 n
Co2 O9 2.01(4) 102_654 n
Co2 O12 3.23(5) 3_565 n
Co2 O12 1.97(5) 102_655 n
Co2 O12 2.15(4) 201_445 n
Co2 O15 2.14(5) 3_565 n
Co2 D1 2.234(34) 103_555 n
H7 C2 1.12(8) 1_555 n
O9 C1 1.297(21) 1_555 n
O9 Co2 2.11(4) 2_665 n
O9 Co2 2.01(4) 203_565 n
O12 C11 1.304(22) 1_555 n
O12 Co2 3.23(5) 2_665 n
O12 Co2 2.15(4) 101_554 n
O12 Co2 1.97(5) 203_564 n
O15 C11 1.258(19) 1_555 n
O15 Co2 2.14(5) 2_665 n
C2m C6 1.354(17) 1_555 n
C2m C6 1.354(17) 6_565 n
C2m H7m 1.12(7) 1_555 n
H7m C6 2.10(5) 1_555 n
H7m C6 2.10(5) 6_565 n
H7m C2m 1.12(7) 1_555 n
D1 Co2 2.234(34) 202_554 n
